data_4512268
loop_
_publ_author_name
'Clegg, William'
'Holcroft, James M.'

_publ_section_title
;
 Structural Variation in Mellitate Complexes of First-Row Transition
 Metals: What Chance for Design?
;
_journal_issue 12
_journal_name_full 'Crystal Growth &amp; Design'
_journal_page_first 6282
_journal_paper_doi 10.1021/cg5009736
_journal_volume 14
_journal_year 2014
_chemical_formula_moiety 'C12 H24 Ni3 O24,6 H2 O'
_chemical_formula_sum 'C12 H36 Ni3 O30'
_chemical_formula_weight 836.54
_chemical_name_systematic
;
 ?
;
_space_group_crystal_system orthorhombic
_space_group_IT_number 61
_space_group_name_Hall '-P 2ac 2ab'
_space_group_name_H-M_alt 'P b c a'
_symmetry_space_group_name_Hall '-P 2ac 2ab'
_symmetry_space_group_name_H-M 'P b c a'
_atom_sites_solution_hydrogens difmap
_atom_sites_solution_primary direct
_atom_sites_solution_secondary difmap
_audit_creation_method SHELXL-2014/7
_cell_angle_alpha 90
_cell_angle_beta 90
_cell_angle_gamma 90
_cell_formula_units_Z 4
_cell_length_a 16.9667(9)
_cell_length_b 8.4375(4)
_cell_length_c 19.9676(9)
_cell_measurement_reflns_used 1710
_cell_measurement_temperature 150(2)
_cell_measurement_theta_max 29.47
_cell_measurement_theta_min 2.88
_cell_volume 2858.5(2)
_computing_cell_refinement
;
CrysAlisPro, Oxford Diffraction Ltd.,
Version 1.171.33.55 (release 05-01-2010 CrysAlis171 .NET)
(compiled Jan  5 2010,16:28:46)
;
_computing_data_collection
;
CrysAlisPro, Oxford Diffraction Ltd.,
Version 1.171.33.55 (release 05-01-2010 CrysAlis171 .NET)
(compiled Jan  5 2010,16:28:46)
;
_computing_data_reduction
;
CrysAlisPro, Oxford Diffraction Ltd.,
Version 1.171.33.55 (release 05-01-2010 CrysAlis171 .NET)
(compiled Jan  5 2010,16:28:46)
;
_computing_molecular_graphics 'Bruker SHELXTL'
_computing_publication_material 'Bruker SHELXTL and local programs'
_computing_structure_refinement 'SHELXL-2014/7 (Sheldrick, 2014)'
_computing_structure_solution 'Bruker SHELXTL'
_diffrn_ambient_temperature 150(2)
_diffrn_detector_area_resol_mean 10.3968
_diffrn_measured_fraction_theta_full 0.998
_diffrn_measured_fraction_theta_max 0.998
_diffrn_measurement_device_type 'Oxford Diffraction Gemini A Ultra'
_diffrn_measurement_method '\w scans'
_diffrn_radiation_type MoK\a
_diffrn_radiation_wavelength 0.71073
_diffrn_reflns_av_R_equivalents 0.0790
_diffrn_reflns_av_unetI/netI 0.0915
_diffrn_reflns_Laue_measured_fraction_full 0.998
_diffrn_reflns_Laue_measured_fraction_max 0.998
_diffrn_reflns_limit_h_max 14
_diffrn_reflns_limit_h_min -20
_diffrn_reflns_limit_k_max 10
_diffrn_reflns_limit_k_min -10
_diffrn_reflns_limit_l_max 21
_diffrn_reflns_limit_l_min -23
_diffrn_reflns_number 9314
_diffrn_reflns_point_group_measured_fraction_full 0.998
_diffrn_reflns_point_group_measured_fraction_max 0.998
_diffrn_reflns_theta_full 25.027
_diffrn_reflns_theta_max 25.027
_diffrn_reflns_theta_min 2.883
_diffrn_source 'sealed tube with Enhance optics'
_exptl_absorpt_coefficient_mu 2.077
_exptl_absorpt_correction_T_max 0.80
_exptl_absorpt_correction_T_min 0.60
_exptl_absorpt_correction_type multi-scan
_exptl_absorpt_process_details
;
CrysAlisPro, Oxford Diffraction Ltd.,
Version 1.171.33.55 (release 05-01-2010 CrysAlis171 .NET)
(compiled Jan  5 2010,16:28:46)
Empirical absorption correction using spherical harmonics,
 implemented in SCALE3 ABSPACK scaling algorithm.
;
_exptl_crystal_colour green
_exptl_crystal_density_diffrn 1.944
_exptl_crystal_density_method 'not measured'
_exptl_crystal_description block
_exptl_crystal_F_000 1728
_exptl_crystal_size_max 0.300
_exptl_crystal_size_mid 0.150
_exptl_crystal_size_min 0.100
_refine_diff_density_max 0.473
_refine_diff_density_min -0.427
_refine_diff_density_rms 0.115
_refine_ls_extinction_method none
_refine_ls_goodness_of_fit_ref 1.007
_refine_ls_hydrogen_treatment refxyz
_refine_ls_matrix_type full
_refine_ls_number_parameters 259
_refine_ls_number_reflns 2513
_refine_ls_number_restraints 349
_refine_ls_restrained_S_all 0.949
_refine_ls_R_factor_all 0.0799
_refine_ls_R_factor_gt 0.0437
_refine_ls_shift/su_max 0.001
_refine_ls_shift/su_mean 0.000
_refine_ls_structure_factor_coef Fsqd
_refine_ls_weighting_details 'w=1/[\s^2^(Fo^2^)+(0.0146P)^2^] where P=(Fo^2^+2Fc^2^)/3'
_refine_ls_weighting_scheme calc
_refine_ls_wR_factor_gt 0.0698
_refine_ls_wR_factor_ref 0.0778
_reflns_Friedel_coverage 0.000
_reflns_number_gt 1748
_reflns_number_total 2513
_reflns_threshold_expression 'I > 2\s(I)'
_cod_data_source_file cg5009736_si_001.cif
_cod_data_source_block jmh82n
_cod_depositor_comments 'Adding full bibliography for 4512266--4512273.cif.'
_cod_database_code 4512268
_shelx_shelxl_version_number 2014/7
_shelx_space_group_comment
;
The symmetry employed for this shelxl refinement is uniquely defined
by the following loop, which should always be used as a source of
symmetry information in preference to the above space-group names.
They are only intended as comments.
;
_shelx_estimated_absorpt_t_min 0.575
_shelx_estimated_absorpt_t_max 0.819

loop_
_space_group_symop_operation_xyz
'x, y, z'
'-x+1/2, -y, z+1/2'
'-x, y+1/2, -z+1/2'
'x+1/2, -y+1/2, -z'
'-x, -y, -z'
'x-1/2, y, -z-1/2'
'x, -y-1/2, z-1/2'
'-x-1/2, y-1/2, z'

loop_
_atom_site_label
_atom_site_type_symbol
_atom_site_fract_x
_atom_site_fract_y
_atom_site_fract_z
_atom_site_U_iso_or_equiv
_atom_site_adp_type
_atom_site_occupancy
_atom_site_site_symmetry_order
_atom_site_calc_flag
_atom_site_refinement_flags_posn
_atom_site_refinement_flags_adp
_atom_site_refinement_flags_occupancy
Ni1 Ni 0.5000 1.0000 0.5000 0.00826(19) Uani 1 2 d S . P
Ni2 Ni 0.37306(4) 0.62170(6) 0.75825(2) 0.00819(16) Uani 1 1 d . . .
C1 C 0.5499(3) 0.6200(5) 0.47688(19) 0.0068(7) Uani 1 1 d . U .
C2 C 0.5252(2) 0.6165(5) 0.54403(19) 0.0072(7) Uani 1 1 d . U .
C3 C 0.4763(2) 0.4971(5) 0.56679(18) 0.0068(7) Uani 1 1 d . U .
C4 C 0.6084(3) 0.7403(5) 0.45254(18) 0.0082(8) Uani 1 1 d . U .
C5 C 0.5546(3) 0.7409(5) 0.59299(19) 0.0084(8) Uani 1 1 d . U .
C6 C 0.4498(3) 0.4895(5) 0.63856(19) 0.0087(8) Uani 1 1 d . U .
O1 O 0.58897(17) 0.8848(3) 0.45053(13) 0.0114(6) Uani 1 1 d . U .
O2 O 0.67476(19) 0.6895(3) 0.43604(14) 0.0152(7) Uani 1 1 d . U .
O3 O 0.53050(18) 0.8827(3) 0.58618(12) 0.0115(6) Uani 1 1 d . U .
O4 O 0.60000(19) 0.6967(3) 0.63832(13) 0.0130(7) Uani 1 1 d . U .
O5 O 0.42063(17) 0.6109(3) 0.66437(13) 0.0105(6) Uani 1 1 d . U .
O6 O 0.45770(18) 0.3581(3) 0.66853(13) 0.0127(7) Uani 1 1 d . U .
O7 O 0.58497(19) 1.1604(3) 0.52971(15) 0.0152(7) Uani 1 1 d D . .
H7A H 0.613(2) 1.218(4) 0.5090(17) 0.018 Uiso 1 1 d D U .
H7B H 0.607(2) 1.133(5) 0.5632(14) 0.018 Uiso 1 1 d D U .
O8 O 0.34868(18) 0.3783(3) 0.76070(14) 0.0106(7) Uani 1 1 d D . .
H8A H 0.360(3) 0.335(4) 0.7948(11) 0.013 Uiso 1 1 d D U .
H8B H 0.376(2) 0.345(5) 0.7313(13) 0.013 Uiso 1 1 d D U .
O9 O 0.47939(19) 0.5722(3) 0.80409(13) 0.0102(7) Uani 1 1 d D . .
H9A H 0.473(3) 0.517(4) 0.8359(14) 0.012 Uiso 1 1 d D U .
H9B H 0.500(3) 0.653(3) 0.8164(17) 0.012 Uiso 1 1 d D U .
O10 O 0.39305(18) 0.8615(3) 0.75891(14) 0.0128(7) Uani 1 1 d D . .
H10A H 0.4331(17) 0.904(5) 0.7702(19) 0.015 Uiso 1 1 d D U .
H10B H 0.379(2) 0.900(5) 0.7244(14) 0.015 Uiso 1 1 d D U .
O11 O 0.26898(19) 0.6742(4) 0.71072(15) 0.0145(7) Uani 1 1 d D . .
H11A H 0.246(2) 0.604(4) 0.6923(19) 0.017 Uiso 1 1 d D U .
H11B H 0.2370(19) 0.724(4) 0.7318(18) 0.017 Uiso 1 1 d D U .
O12 O 0.32351(19) 0.6479(3) 0.85140(14) 0.0130(7) Uani 1 1 d D . .
H12A H 0.308(2) 0.736(2) 0.858(2) 0.016 Uiso 1 1 d D U .
H12B H 0.293(2) 0.586(3) 0.867(2) 0.016 Uiso 1 1 d D U .
O13 O 0.6768(2) 1.0380(4) 0.35646(14) 0.0191(8) Uani 1 1 d D . .
H13A H 0.652(2) 1.003(5) 0.3869(15) 0.023 Uiso 1 1 d D U .
H13B H 0.700(3) 1.115(4) 0.3680(19) 0.023 Uiso 1 1 d D U .
O14 O 0.7057(2) 0.4525(4) 0.61121(15) 0.0177(8) Uani 1 1 d D . .
H14A H 0.671(2) 0.513(5) 0.6201(18) 0.021 Uiso 1 1 d D U .
H14B H 0.705(3) 0.436(5) 0.5720(10) 0.021 Uiso 1 1 d D U .
O15 O 0.8009(2) 0.8718(4) 0.47764(15) 0.0204(8) Uani 1 1 d D . .
H15A H 0.802(3) 0.957(3) 0.460(2) 0.025 Uiso 1 1 d D U .
H15B H 0.759(3) 0.830(4) 0.464(2) 0.025 Uiso 1 1 d D U .

loop_
_atom_site_aniso_label
_atom_site_aniso_U_11
_atom_site_aniso_U_22
_atom_site_aniso_U_33
_atom_site_aniso_U_23
_atom_site_aniso_U_13
_atom_site_aniso_U_12
Ni1 0.0080(4) 0.0084(4) 0.0084(4) 0.0008(3) -0.0007(3) -0.0006(4)
Ni2 0.0070(3) 0.0106(3) 0.0069(3) 0.0000(2) 0.0005(2) 0.0001(3)
C1 0.0065(15) 0.0066(14) 0.0073(14) 0.0013(13) -0.0007(13) 0.0015(13)
C2 0.0055(14) 0.0070(13) 0.0092(13) -0.0001(12) -0.0008(12) 0.0025(12)
C3 0.0049(15) 0.0063(14) 0.0090(14) -0.0002(13) 0.0005(12) 0.0013(14)
C4 0.0092(16) 0.0095(14) 0.0058(14) 0.0010(12) -0.0009(13) -0.0012(13)
C5 0.0088(15) 0.0098(14) 0.0065(14) 0.0006(12) 0.0004(13) -0.0007(13)
C6 0.0070(15) 0.0101(14) 0.0089(14) -0.0014(13) -0.0001(13) -0.0014(14)
O1 0.0116(16) 0.0112(14) 0.0114(13) 0.0012(11) 0.0040(12) -0.0022(13)
O2 0.0103(18) 0.0160(15) 0.0195(16) 0.0024(13) 0.0034(14) 0.0018(13)
O3 0.0159(16) 0.0117(14) 0.0068(13) 0.0003(11) -0.0004(12) 0.0007(13)
O4 0.0136(18) 0.0161(15) 0.0093(14) -0.0025(11) -0.0056(13) 0.0015(13)
O5 0.0128(16) 0.0107(14) 0.0080(13) -0.0008(11) 0.0040(12) 0.0001(13)
O6 0.0163(18) 0.0133(15) 0.0084(14) 0.0029(12) 0.0052(13) 0.0015(14)
O7 0.016(2) 0.0147(18) 0.0153(17) 0.0032(14) -0.0055(14) -0.0034(15)
O8 0.0111(18) 0.0115(15) 0.0091(15) 0.0022(14) 0.0004(13) -0.0015(14)
O9 0.0104(19) 0.0101(16) 0.0101(16) 0.0050(12) -0.0025(14) -0.0018(14)
O10 0.012(2) 0.0099(15) 0.0166(16) 0.0005(13) -0.0016(14) 0.0001(14)
O11 0.0081(19) 0.0189(19) 0.0167(17) -0.0065(13) -0.0043(14) 0.0031(15)
O12 0.013(2) 0.0152(17) 0.0110(16) 0.0016(14) 0.0048(13) 0.0007(15)
O13 0.023(2) 0.0187(19) 0.0157(17) 0.0036(14) 0.0072(15) -0.0059(15)
O14 0.017(2) 0.0198(18) 0.0167(17) -0.0019(14) 0.0020(15) 0.0044(14)
O15 0.016(2) 0.0210(19) 0.0243(19) 0.0093(15) -0.0035(15) -0.0074(17)

loop_
_atom_type_symbol
_atom_type_description
_atom_type_scat_dispersion_real
_atom_type_scat_dispersion_imag
_atom_type_scat_source
C C 0.0033 0.0016 'International Tables Vol C Tables 4.2.6.8 and 6.1.1.4'
H H 0.0000 0.0000 'International Tables Vol C Tables 4.2.6.8 and 6.1.1.4'
O O 0.0106 0.0060 'International Tables Vol C Tables 4.2.6.8 and 6.1.1.4'
Ni Ni 0.3393 1.1124 'International Tables Vol C Tables 4.2.6.8 and 6.1.1.4'

loop_
_geom_angle_atom_site_label_1
_geom_angle_atom_site_label_2
_geom_angle_atom_site_label_3
_geom_angle
_geom_angle_site_symmetry_1
_geom_angle_site_symmetry_3
O1 Ni1 O1 180.0 . 5_676
O1 Ni1 O3 89.41(11) . .
O1 Ni1 O3 89.41(11) 5_676 5_676
O1 Ni1 O3 90.59(11) . 5_676
O1 Ni1 O3 90.59(11) 5_676 .
O1 Ni1 O7 86.28(12) . .
O1 Ni1 O7 86.28(12) 5_676 5_676
O1 Ni1 O7 93.72(12) . 5_676
O1 Ni1 O7 93.72(12) 5_676 .
O3 Ni1 O3 180.0 . 5_676
O3 Ni1 O7 84.22(11) . .
O3 Ni1 O7 84.22(11) 5_676 5_676
O3 Ni1 O7 95.78(11) . 5_676
O3 Ni1 O7 95.78(11) 5_676 .
O7 Ni1 O7 180.0 . 5_676
O5 Ni2 O8 93.19(11) . .
O5 Ni2 O9 93.01(12) . .
O5 Ni2 O10 89.12(11) . .
O5 Ni2 O11 85.71(12) . .
O5 Ni2 O12 176.24(11) . .
O8 Ni2 O9 87.94(12) . .
O8 Ni2 O10 177.46(12) . .
O8 Ni2 O11 93.01(12) . .
O8 Ni2 O12 90.20(11) . .
O9 Ni2 O10 92.99(12) . .
O9 Ni2 O11 178.45(12) . .
O9 Ni2 O12 88.74(12) . .
O10 Ni2 O11 86.12(12) . .
O10 Ni2 O12 87.46(12) . .
O11 Ni2 O12 92.48(12) . .
C2 C1 C3 119.2(4) . 5_666
C2 C1 C4 121.3(3) . .
C3 C1 C4 119.3(3) 5_666 .
C1 C2 C3 120.5(4) . .
C1 C2 C5 120.2(4) . .
C3 C2 C5 119.3(3) . .
C1 C3 C2 120.3(4) 5_666 .
C1 C3 C6 118.1(4) 5_666 .
C2 C3 C6 121.6(4) . .
C1 C4 O1 119.4(4) . .
C1 C4 O2 116.7(4) . .
O1 C4 O2 123.9(4) . .
C2 C5 O3 118.4(4) . .
C2 C5 O4 117.6(4) . .
O3 C5 O4 124.0(4) . .
C3 C6 O5 118.5(4) . .
C3 C6 O6 117.1(4) . .
O5 C6 O6 124.4(3) . .
Ni1 O1 C4 129.4(3) . .
Ni1 O3 C5 128.7(2) . .
Ni2 O5 C6 124.9(3) . .
Ni1 O7 H7A 132(3) . .
Ni1 O7 H7B 112(3) . .
H7A O7 H7B 110(3) . .
Ni2 O8 H8A 115(3) . .
Ni2 O8 H8B 102(3) . .
H8A O8 H8B 109(3) . .
Ni2 O9 H9A 111(3) . .
Ni2 O9 H9B 111(3) . .
H9A O9 H9B 108(3) . .
Ni2 O10 H10A 126(3) . .
Ni2 O10 H10B 110(3) . .
H10A O10 H10B 108(3) . .
Ni2 O11 H11A 118(3) . .
Ni2 O11 H11B 117(3) . .
H11A O11 H11B 108(3) . .
Ni2 O12 H12A 113(3) . .
Ni2 O12 H12B 123(3) . .
H12A O12 H12B 109(3) . .
H13A O13 H13B 110(3) . .
H14A O14 H14B 109(3) . .
H15A O15 H15B 105(4) . .

loop_
_geom_bond_atom_site_label_1
_geom_bond_atom_site_label_2
_geom_bond_distance
_geom_bond_site_symmetry_2
Ni1 O1 2.049(3) .
Ni1 O1 2.049(3) 5_676
Ni1 O3 2.052(3) .
Ni1 O3 2.052(3) 5_676
Ni1 O7 2.064(3) .
Ni1 O7 2.064(3) 5_676
Ni2 O5 2.043(3) .
Ni2 O8 2.095(3) .
Ni2 O9 2.066(3) .
Ni2 O10 2.052(3) .
Ni2 O11 2.053(3) .
Ni2 O12 2.053(3) .
C1 C2 1.405(5) .
C1 C3 1.391(5) 5_666
C1 C4 1.501(6) .
C2 C3 1.382(6) .
C2 C5 1.518(6) .
C3 C1 1.391(5) 5_666
C3 C6 1.503(5) .
C4 O1 1.263(5) .
C4 O2 1.249(5) .
C5 O3 1.271(5) .
C5 O4 1.246(5) .
C6 O5 1.248(5) .
C6 O6 1.268(5) .
O7 H7A 0.799(17) .
O7 H7B 0.798(17) .
O8 H8A 0.799(17) .
O8 H8B 0.797(17) .
O9 H9A 0.797(17) .
O9 H9B 0.806(17) .
O10 H10A 0.798(17) .
O10 H10B 0.797(17) .
O11 H11A 0.801(17) .
O11 H11B 0.806(17) .
O12 H12A 0.801(17) .
O12 H12B 0.800(17) .
O13 H13A 0.797(17) .
O13 H13B 0.793(17) .
O14 H14A 0.802(17) .
O14 H14B 0.796(17) .
O15 H15A 0.804(18) .
O15 H15B 0.84(4) .

loop_
_geom_hbond_atom_site_label_D
_geom_hbond_atom_site_label_H
_geom_hbond_atom_site_label_A
_geom_hbond_distance_DH
_geom_hbond_distance_HA
_geom_hbond_distance_DA
_geom_hbond_angle_DHA
_geom_hbond_site_symmetry_A
O7 H7A O15 0.799(17) 2.05(2) 2.831(4) 166(4) 8_765
O7 H7B O12 0.798(17) 2.08(2) 2.839(4) 159(4) 3_656
O8 H8A O4 0.799(17) 1.90(2) 2.678(4) 166(4) 3_646
O8 H8B O6 0.797(17) 1.87(2) 2.615(4) 154(4) .
O9 H9A O3 0.797(17) 1.924(18) 2.718(4) 174(4) 3_646
O9 H9B O6 0.806(17) 1.896(17) 2.694(4) 170(4) 3_656
O10 H10A O6 0.798(17) 2.25(3) 2.918(4) 141(4) 3_656
O10 H10A O9 0.798(17) 2.54(3) 3.070(4) 126(3) 3_656
O10 H10B O13 0.797(17) 1.945(18) 2.726(4) 166(4) 5_676
O11 H11A O13 0.801(17) 1.94(2) 2.730(4) 170(4) 4_466
O11 H11B O8 0.806(17) 2.03(2) 2.819(4) 165(4) 8_665
O12 H12A O14 0.801(17) 1.94(2) 2.722(4) 164(5) 3_656
O12 H12B O14 0.800(17) 1.91(2) 2.696(5) 168(5) 6_557
O13 H13A O1 0.797(17) 1.937(17) 2.723(4) 169(4) .
O13 H13B O11 0.793(17) 2.43(3) 2.923(4) 121(3) 5_676
O13 H13B O2 0.793(17) 2.60(4) 3.241(5) 139(5) 8_765
O14 H14A O4 0.802(17) 1.995(19) 2.785(4) 168(5) .
O14 H14B O15 0.796(17) 1.962(18) 2.755(4) 174(5) 8_755
O15 H15A O2 0.804(18) 2.05(2) 2.836(4) 164(4) 8_765
O15 H15B O2 0.84(4) 1.94(4) 2.764(4) 167(5) .

loop_
_geom_torsion_atom_site_label_1
_geom_torsion_atom_site_label_2
_geom_torsion_atom_site_label_3
_geom_torsion_atom_site_label_4
_geom_torsion
_geom_torsion_site_symmetry_1
_geom_torsion_site_symmetry_4
C3 C1 C2 C3 0.9(7) 5_666 .
C3 C1 C2 C5 178.6(4) 5_666 .
C4 C1 C2 C3 -174.7(4) . .
C4 C1 C2 C5 3.0(6) . .
C1 C2 C3 C1 -0.9(7) . 5_666
C1 C2 C3 C6 179.3(4) . .
C5 C2 C3 C1 -178.6(4) . 5_666
C5 C2 C3 C6 1.5(6) . .
C2 C1 C4 O1 -67.7(5) . .
C2 C1 C4 O2 111.5(4) . .
C3 C1 C4 O1 116.7(4) 5_666 .
C3 C1 C4 O2 -64.1(5) 5_666 .
C1 C2 C5 O3 69.6(5) . .
C1 C2 C5 O4 -111.6(4) . .
C3 C2 C5 O3 -112.6(4) . .
C3 C2 C5 O4 66.1(5) . .
C1 C3 C6 O5 -129.2(4) 5_666 .
C1 C3 C6 O6 49.8(6) 5_666 .
C2 C3 C6 O5 50.7(6) . .
C2 C3 C6 O6 -130.3(4) . .
C1 C4 O1 Ni1 19.8(5) . .
O2 C4 O1 Ni1 -159.3(3) . .
C2 C5 O3 Ni1 -31.3(5) . .
O4 C5 O3 Ni1 150.0(3) . .
C3 C6 O5 Ni2 174.9(3) . .
O6 C6 O5 Ni2 -4.0(6) . .
